data_2311752
loop_
_publ_author_name
'Ende, Martin'
'Effenberger, Herta'
'Miletich, Ronald'

_publ_section_title
;
 Evolution of the \a-BaMg(CO<sub>3</sub>)<sub>2</sub> low-temperature
 superstructure and the tricritical nature of its \a-\b phase transition.
;
_journal_issue 'Pt 5'
_journal_name_full 'Acta crystallographica Section B, Structural science, crystal engineering and materials'
_journal_page_first 827
_journal_page_last 835
_journal_paper_doi 10.1107/S2052520617009295
_journal_volume 73
_journal_year 2017
_chemical_formula_sum 'C6 Ba3 Mg3 O18'
_chemical_formula_weight 845.01
_space_group_crystal_system trigonal
_space_group_IT_number 167
_space_group_name_Hall '-R 3 2"c'
_space_group_name_H-M_alt 'R -3 c :H'
_audit_creation_method SHELXL-2014/7
_cell_angle_alpha 90
_cell_angle_beta 90
_cell_angle_gamma 120
_cell_formula_units_Z 2
_cell_length_a 5.02060(10)
_cell_length_b 5.02060(10)
_cell_length_c 33.5307(14)
_cell_measurement_reflns_used 5541
_cell_measurement_temperature 360(2)
_cell_measurement_theta_max 45
_cell_measurement_theta_min 1.5
_cell_volume 731.96(4)
_computing_structure_refinement 'SHELXL-2014/7 (Sheldrick, 2014)'
_diffrn_ambient_temperature 360(2)
_diffrn_measured_fraction_theta_full 0.993
_diffrn_measured_fraction_theta_max 0.996
_diffrn_measurement_device_type StoeStadiVari
_diffrn_radiation_type MoK\a
_diffrn_radiation_wavelength 0.71073
_diffrn_reflns_av_R_equivalents 0.0269
_diffrn_reflns_av_unetI/netI 0.0158
_diffrn_reflns_Laue_measured_fraction_full 0.993
_diffrn_reflns_Laue_measured_fraction_max 0.996
_diffrn_reflns_limit_h_max 8
_diffrn_reflns_limit_h_min -10
_diffrn_reflns_limit_k_max 10
_diffrn_reflns_limit_k_min -8
_diffrn_reflns_limit_l_max 66
_diffrn_reflns_limit_l_min -34
_diffrn_reflns_number 5541
_diffrn_reflns_point_group_measured_fraction_full 0.993
_diffrn_reflns_point_group_measured_fraction_max 0.996
_diffrn_reflns_theta_full 25.242
_diffrn_reflns_theta_max 45.579
_diffrn_reflns_theta_min 3.646
_exptl_absorpt_coefficient_mu 8.224
_exptl_absorpt_correction_T_max 0.8
_exptl_absorpt_correction_T_min 0.7
_exptl_absorpt_correction_type numerical
_exptl_absorpt_process_details '(Stoe & Cie GmbH 2016)'
_exptl_crystal_density_diffrn 3.834
_exptl_crystal_description prismatic
_exptl_crystal_F_000 768
_exptl_crystal_size_max 0.060
_exptl_crystal_size_mid 0.030
_exptl_crystal_size_min 0.030
_refine_diff_density_max 0.755
_refine_diff_density_min -0.719
_refine_diff_density_rms 0.115
_refine_ls_extinction_method none
_refine_ls_goodness_of_fit_ref 0.990
_refine_ls_hydrogen_treatment undef
_refine_ls_matrix_type full
_refine_ls_number_parameters 17
_refine_ls_number_reflns 701
_refine_ls_number_restraints 0
_refine_ls_restrained_S_all 0.990
_refine_ls_R_factor_all 0.0288
_refine_ls_R_factor_gt 0.0116
_refine_ls_shift/su_max 0.000
_refine_ls_shift/su_mean 0.000
_refine_ls_structure_factor_coef Fsqd
_refine_ls_weighting_details 'w=1/[\s^2^(Fo^2^)+(0.0128P)^2^+0.6467P] where P=(Fo^2^+2Fc^2^)/3'
_refine_ls_weighting_scheme calc
_refine_ls_wR_factor_gt 0.0247
_refine_ls_wR_factor_ref 0.0280
_reflns_Friedel_coverage 0.000
_reflns_number_gt 444
_reflns_number_total 701
_reflns_threshold_expression 'I > 2\s(I)'
_cod_data_source_file xk5041sup1.cif
_cod_data_source_block norse_360
_cod_original_cell_volume 731.95(4)
_cod_original_sg_symbol_H-M 'R -3 c'
_cod_database_code 2311752
_shelx_shelxl_version_number 2014/7
_shelx_space_group_comment
;
The symmetry employed for this shelxl refinement is uniquely defined
by the following loop, which should always be used as a source of
symmetry information in preference to the above space-group names.
They are only intended as comments.
;
_shelx_estimated_absorpt_t_min 0.638
_shelx_estimated_absorpt_t_max 0.790

loop_
_space_group_symop_operation_xyz
'x, y, z'
'-y, x-y, z'
'-x+y, -x, z'
'y, x, -z+1/2'
'x-y, -y, -z+1/2'
'-x, -x+y, -z+1/2'
'x+2/3, y+1/3, z+1/3'
'-y+2/3, x-y+1/3, z+1/3'
'-x+y+2/3, -x+1/3, z+1/3'
'y+2/3, x+1/3, -z+5/6'
'x-y+2/3, -y+1/3, -z+5/6'
'-x+2/3, -x+y+1/3, -z+5/6'
'x+1/3, y+2/3, z+2/3'
'-y+1/3, x-y+2/3, z+2/3'
'-x+y+1/3, -x+2/3, z+2/3'
'y+1/3, x+2/3, -z+7/6'
'x-y+1/3, -y+2/3, -z+7/6'
'-x+1/3, -x+y+2/3, -z+7/6'
'-x, -y, -z'
'y, -x+y, -z'
'x-y, x, -z'
'-y, -x, z-1/2'
'-x+y, y, z-1/2'
'x, x-y, z-1/2'
'-x+2/3, -y+1/3, -z+1/3'
'y+2/3, -x+y+1/3, -z+1/3'
'x-y+2/3, x+1/3, -z+1/3'
'-y+2/3, -x+1/3, z-1/6'
'-x+y+2/3, y+1/3, z-1/6'
'x+2/3, x-y+1/3, z-1/6'
'-x+1/3, -y+2/3, -z+2/3'
'y+1/3, -x+y+2/3, -z+2/3'
'x-y+1/3, x+2/3, -z+2/3'
'-y+1/3, -x+2/3, z+1/6'
'-x+y+1/3, y+2/3, z+1/6'
'x+1/3, x-y+2/3, z+1/6'

loop_
_atom_site_label
_atom_site_type_symbol
_atom_site_fract_x
_atom_site_fract_y
_atom_site_fract_z
_atom_site_U_iso_or_equiv
_atom_site_adp_type
_atom_site_occupancy
_atom_site_site_symmetry_order
_atom_site_calc_flag
_atom_site_refinement_flags_posn
_atom_site_refinement_flags_adp
_atom_site_refinement_flags_occupancy
Ba1 Ba 0.0000 0.0000 0.2500 0.01269(3) Uani 1 6 d S T P
Mg2 Mg 0.0000 0.0000 0.0000 0.01003(9) Uani 1 6 d S T P
O3 O 0.1326(4) 0.8401(4) 0.12905(3) 0.0253(2) Uani 1 1 d . . .
C4 C 0.0000 0.0000 0.13031(4) 0.01021(15) Uani 1 3 d S T P

loop_
_atom_site_aniso_label
_atom_site_aniso_U_11
_atom_site_aniso_U_22
_atom_site_aniso_U_33
_atom_site_aniso_U_23
_atom_site_aniso_U_13
_atom_site_aniso_U_12
Ba1 0.01117(3) 0.01117(3) 0.01572(5) 0.000 0.000 0.00558(2)
Mg2 0.00870(14) 0.00870(14) 0.0127(2) 0.000 0.000 0.00435(7)
O3 0.0359(8) 0.0301(6) 0.0256(3) -0.0077(6) -0.0121(7) 0.0282(5)
C4 0.0099(2) 0.0099(2) 0.0109(4) 0.000 0.000 0.00493(11)

loop_
_atom_type_symbol
_atom_type_description
_atom_type_scat_dispersion_real
_atom_type_scat_dispersion_imag
_atom_type_scat_source
C C 0.0033 0.0016 'International Tables Vol C Tables 4.2.6.8 and 6.1.1.4'
O O 0.0106 0.0060 'International Tables Vol C Tables 4.2.6.8 and 6.1.1.4'
Mg Mg 0.0486 0.0363 'International Tables Vol C Tables 4.2.6.8 and 6.1.1.4'
Ba Ba -0.3244 2.2819 'International Tables Vol C Tables 4.2.6.8 and 6.1.1.4'

loop_
_geom_angle_atom_site_label_1
_geom_angle_atom_site_label_2
_geom_angle_atom_site_label_3
_geom_angle
_geom_angle_site_symmetry_1
_geom_angle_site_symmetry_3
O3 Ba1 O3 123.17(3) 35_445 26_445
O3 Ba1 O3 136.62(4) 35_445 25_455
O3 Ba1 O3 94.46(4) 26_445 25_455
O3 Ba1 O3 94.46(4) 35_445 34_545
O3 Ba1 O3 136.62(4) 26_445 34_545
O3 Ba1 O3 64.57(6) 25_455 34_545
O3 Ba1 O3 94.46(4) 35_445 36
O3 Ba1 O3 64.57(6) 26_445 36
O3 Ba1 O3 123.17(3) 25_455 36
O3 Ba1 O3 94.45(4) 34_545 36
O3 Ba1 O3 64.57(6) 35_445 27
O3 Ba1 O3 94.46(4) 26_445 27
O3 Ba1 O3 94.45(4) 25_455 27
O3 Ba1 O3 123.17(3) 34_545 27
O3 Ba1 O3 136.62(4) 36 27
O3 Ba1 O3 178.61(4) 35_445 27_545
O3 Ba1 O3 57.13(3) 26_445 27_545
O3 Ba1 O3 43.92(3) 25_455 27_545
O3 Ba1 O3 84.75(2) 34_545 27_545
O3 Ba1 O3 84.47(2) 36 27_545
O3 Ba1 O3 116.82(3) 27 27_545
O3 Ba1 O3 57.13(3) 35_445 36_455
O3 Ba1 O3 178.61(4) 26_445 36_455
O3 Ba1 O3 84.75(2) 25_455 36_455
O3 Ba1 O3 43.92(3) 34_545 36_455
O3 Ba1 O3 116.82(3) 36 36_455
O3 Ba1 O3 84.47(2) 27 36_455
O3 Ba1 O3 122.61(3) 27_545 36_455
O3 Ba1 O3 43.92(3) 35_445 34_655
O3 Ba1 O3 84.47(2) 26_445 34_655
O3 Ba1 O3 178.61(5) 25_455 34_655
O3 Ba1 O3 116.82(3) 34_545 34_655
O3 Ba1 O3 57.13(3) 36 34_655
O3 Ba1 O3 84.75(2) 27 34_655
O3 Ba1 O3 135.58(3) 27_545 34_655
O3 Ba1 O3 96.31(3) 36_455 34_655
O3 Ba1 O3 84.47(2) 35_445 25_565
O3 Ba1 O3 43.92(3) 26_445 25_565
O3 Ba1 O3 116.82(3) 25_455 25_565
O3 Ba1 O3 178.61(5) 34_545 25_565
O3 Ba1 O3 84.75(2) 36 25_565
O3 Ba1 O3 57.13(3) 27 25_565
O3 Ba1 O3 96.31(3) 27_545 25_565
O3 Ba1 O3 135.58(3) 36_455 25_565
O3 Ba1 O3 61.78(5) 34_655 25_565
O3 Ba1 O3 84.75(2) 35_445 26_345
O3 Ba1 O3 116.82(3) 26_445 26_345
O3 Ba1 O3 57.13(3) 25_455 26_345
O3 Ba1 O3 84.47(2) 34_545 26_345
O3 Ba1 O3 178.61(4) 36 26_345
O3 Ba1 O3 43.92(3) 27 26_345
O3 Ba1 O3 96.31(3) 27_545 26_345
O3 Ba1 O3 61.78(5) 36_455 26_345
O3 Ba1 O3 122.61(3) 34_655 26_345
O3 Ba1 O3 96.31(3) 25_565 26_345
O3 Ba1 O3 116.82(3) 35_445 35_435
O3 Ba1 O3 84.75(2) 26_445 35_435
O3 Ba1 O3 84.47(2) 25_455 35_435
O3 Ba1 O3 57.13(3) 34_545 35_435
O3 Ba1 O3 43.92(3) 36 35_435
O3 Ba1 O3 178.61(4) 27 35_435
O3 Ba1 O3 61.78(5) 27_545 35_435
O3 Ba1 O3 96.31(3) 36_455 35_435
O3 Ba1 O3 96.31(3) 34_655 35_435
O3 Ba1 O3 122.61(3) 25_565 35_435
O3 Ba1 O3 135.58(3) 26_345 35_435
O3 Mg2 O3 180.00(14) 30_455 18_544
O3 Mg2 O3 86.40(4) 30_455 29_445
O3 Mg2 O3 93.60(4) 18_544 29_445
O3 Mg2 O3 93.60(4) 30_455 17_554
O3 Mg2 O3 86.40(4) 18_544 17_554
O3 Mg2 O3 180.00(13) 29_445 17_554
O3 Mg2 O3 86.40(4) 30_455 28
O3 Mg2 O3 93.60(4) 18_544 28
O3 Mg2 O3 86.40(4) 29_445 28
O3 Mg2 O3 93.60(4) 17_554 28
O3 Mg2 O3 93.60(4) 30_455 16_444
O3 Mg2 O3 86.40(4) 18_544 16_444
O3 Mg2 O3 93.60(4) 29_445 16_444
O3 Mg2 O3 86.40(4) 17_554 16_444
O3 Mg2 O3 180.00(9) 28 16_444
O3 Mg2 Ba1 43.10(5) 30_455 13_444
O3 Mg2 Ba1 136.90(5) 18_544 13_444
O3 Mg2 Ba1 98.25(3) 29_445 13_444
O3 Mg2 Ba1 81.75(3) 17_554 13_444
O3 Mg2 Ba1 46.48(6) 28 13_444
O3 Mg2 Ba1 133.52(6) 16_444 13_444
O3 Mg2 Ba1 136.90(5) 30_455 25
O3 Mg2 Ba1 43.10(5) 18_544 25
O3 Mg2 Ba1 81.75(3) 29_445 25
O3 Mg2 Ba1 98.25(3) 17_554 25
O3 Mg2 Ba1 133.52(6) 28 25
O3 Mg2 Ba1 46.48(6) 16_444 25
Ba1 Mg2 Ba1 180.0 13_444 25
O3 Mg2 Ba1 98.25(3) 30_455 13_554
O3 Mg2 Ba1 81.75(3) 18_544 13_554
O3 Mg2 Ba1 46.47(6) 29_445 13_554
O3 Mg2 Ba1 133.53(6) 17_554 13_554
O3 Mg2 Ba1 43.10(5) 28 13_554
O3 Mg2 Ba1 136.90(5) 16_444 13_554
Ba1 Mg2 Ba1 77.143(2) 13_444 13_554
Ba1 Mg2 Ba1 102.857(2) 25 13_554
O3 Mg2 Ba1 81.75(3) 30_455 25_445
O3 Mg2 Ba1 98.25(3) 18_544 25_445
O3 Mg2 Ba1 133.53(6) 29_445 25_445
O3 Mg2 Ba1 46.47(6) 17_554 25_445
O3 Mg2 Ba1 136.90(5) 28 25_445
O3 Mg2 Ba1 43.10(5) 16_444 25_445
Ba1 Mg2 Ba1 102.857(2) 13_444 25_445
Ba1 Mg2 Ba1 77.143(2) 25 25_445
Ba1 Mg2 Ba1 180.0 13_554 25_445
O3 Mg2 Ba1 133.52(6) 30_455 25_455
O3 Mg2 Ba1 46.48(6) 18_544 25_455
O3 Mg2 Ba1 136.90(5) 29_445 25_455
O3 Mg2 Ba1 43.10(5) 17_554 25_455
O3 Mg2 Ba1 81.75(3) 28 25_455
O3 Mg2 Ba1 98.25(3) 16_444 25_455
Ba1 Mg2 Ba1 102.857(2) 13_444 25_455
Ba1 Mg2 Ba1 77.143(2) 25 25_455
Ba1 Mg2 Ba1 102.857(2) 13_554 25_455
Ba1 Mg2 Ba1 77.143(2) 25_445 25_455
O3 Mg2 Ba1 46.48(6) 30_455 13_544
O3 Mg2 Ba1 133.52(6) 18_544 13_544
O3 Mg2 Ba1 43.10(5) 29_445 13_544
O3 Mg2 Ba1 136.90(5) 17_554 13_544
O3 Mg2 Ba1 98.25(3) 28 13_544
O3 Mg2 Ba1 81.75(3) 16_444 13_544
Ba1 Mg2 Ba1 77.143(2) 13_444 13_544
Ba1 Mg2 Ba1 102.857(2) 25 13_544
Ba1 Mg2 Ba1 77.143(2) 13_554 13_544
Ba1 Mg2 Ba1 102.857(2) 25_445 13_544
Ba1 Mg2 Ba1 180.0 25_455 13_544
C4 O3 Mg2 139.99(8) 1_565 16_554
C4 O3 Ba1 97.15(9) 1_565 25_455
Mg2 O3 Ba1 107.74(7) 16_554 25_455
C4 O3 Ba1 91.71(10) 1_565 25_565
Mg2 O3 Ba1 103.73(7) 16_554 25_565
Ba1 O3 Ba1 116.82(3) 25_455 25_565
O3 C4 O3 119.889(8) 3_455 2_665
O3 C4 O3 119.889(8) 3_455 1_545
O3 C4 O3 119.889(9) 2_665 1_545
O3 C4 Ba1 65.57(9) 3_455 25_445
O3 C4 Ba1 149.42(8) 2_665 25_445
O3 C4 Ba1 60.31(9) 1_545 25_445
O3 C4 Ba1 149.42(8) 3_455 25
O3 C4 Ba1 60.31(9) 2_665 25
O3 C4 Ba1 65.57(9) 1_545 25
Ba1 C4 Ba1 99.09(2) 25_445 25
O3 C4 Ba1 60.31(9) 3_455 25_455
O3 C4 Ba1 65.57(9) 2_665 25_455
O3 C4 Ba1 149.42(8) 1_545 25_455
Ba1 C4 Ba1 99.09(2) 25_445 25_455
Ba1 C4 Ba1 99.09(2) 25 25_455

loop_
_geom_bond_atom_site_label_1
_geom_bond_atom_site_label_2
_geom_bond_distance
_geom_bond_site_symmetry_2
Ba1 O3 2.8884(19) 35_445
Ba1 O3 2.8884(19) 26_445
Ba1 O3 2.8884(19) 25_455
Ba1 O3 2.8884(19) 34_545
Ba1 O3 2.8884(19) 36
Ba1 O3 2.8884(19) 27
Ba1 O3 3.005(2) 27_545
Ba1 O3 3.005(2) 36_455
Ba1 O3 3.005(2) 34_655
Ba1 O3 3.005(2) 25_565
Ba1 O3 3.005(2) 26_345
Ba1 O3 3.005(2) 35_435
Mg2 O3 2.0595(8) 30_455
Mg2 O3 2.0595(8) 18_544
Mg2 O3 2.0595(8) 29_445
Mg2 O3 2.0595(8) 17_554
Mg2 O3 2.0595(8) 28
Mg2 O3 2.0595(8) 16_444
Mg2 Ba1 4.02620(9) 13_444
Mg2 Ba1 4.02620(9) 25
Mg2 Ba1 4.02619(10) 13_554
Mg2 Ba1 4.02619(10) 25_445
Mg2 Ba1 4.02622(10) 25_455
Mg2 Ba1 4.02622(10) 13_544
O3 C4 1.2747(8) 1_565
O3 Mg2 2.0595(8) 16_554
O3 Ba1 2.8884(19) 25_455
O3 Ba1 3.005(2) 25_565
C4 O3 1.2747(8) 3_455
C4 O3 1.2747(8) 2_665
C4 O3 1.2747(8) 1_545
C4 Ba1 3.2990(6) 25_445
C4 Ba1 3.2990(6) 25
C4 Ba1 3.2990(6) 25_455
